data_4509873
loop_
_publ_author_name
'Zhang, Rui'
'Zhao, Yanxia'
'Wang, Jiamin'
'Ji, Liguo'
'Yang, Xiao-Juan'
'Wu, Biao'

_publ_section_title
;
 Chloride Encapsulation by a Tripodal Tris(4-pyridylurea) Ligand and
 Effects of Countercations on the Secondary Coordination Sphere
;
_journal_issue 2
_journal_name_full 'Crystal Growth &amp; Design'
_journal_page_first 544
_journal_paper_doi 10.1021/cg401345z
_journal_volume 14
_journal_year 2014
_chemical_formula_sum 'C48 H72 Cl2 Mn N20 O12'
_chemical_formula_weight 1247.10
_chemical_name_systematic
; 
 ? 
;
_space_group_IT_number 148
_symmetry_cell_setting rhombohedral
_symmetry_space_group_name_Hall '-R 3'
_symmetry_space_group_name_H-M 'R -3 :H'
_atom_sites_solution_hydrogens geom
_atom_sites_solution_primary direct
_atom_sites_solution_secondary difmap
_audit_creation_method SHELXL-97
_cell_angle_alpha 90.00
_cell_angle_beta 90.00
_cell_angle_gamma 120.00
_cell_formula_units_Z 3
_cell_length_a 13.201(4)
_cell_length_b 13.201(4)
_cell_length_c 30.575(9)
_cell_measurement_reflns_used 3391
_cell_measurement_temperature 293(2)
_cell_measurement_theta_max 24.97
_cell_measurement_theta_min 2.22
_cell_volume 4614(2)
_computing_cell_refinement 'Bruker SAINT'
_computing_data_collection 'Bruker APEX2'
_computing_data_reduction 'Bruker SAINT'
_computing_molecular_graphics 'Bruker SHELXTL'
_computing_publication_material 'Bruker SHELXTL'
_computing_structure_refinement 'SHELXL-97 (Sheldrick, 2008)'
_computing_structure_solution 'SHELXS-97 (Sheldrick, 2008)'
_diffrn_ambient_temperature 293(2)
_diffrn_measured_fraction_theta_full 0.998
_diffrn_measured_fraction_theta_max 0.998
_diffrn_measurement_device_type 'Bruker APEX-II CCD'
_diffrn_measurement_method '\f and \w scans'
_diffrn_radiation_monochromator graphite
_diffrn_radiation_source 'fine-focus sealed tube'
_diffrn_radiation_type MoK\a
_diffrn_radiation_wavelength 0.71073
_diffrn_reflns_av_R_equivalents 0.0418
_diffrn_reflns_av_sigmaI/netI 0.0294
_diffrn_reflns_limit_h_max 13
_diffrn_reflns_limit_h_min -15
_diffrn_reflns_limit_k_max 15
_diffrn_reflns_limit_k_min -15
_diffrn_reflns_limit_l_max 36
_diffrn_reflns_limit_l_min -36
_diffrn_reflns_number 9946
_diffrn_reflns_theta_full 25.14
_diffrn_reflns_theta_max 25.14
_diffrn_reflns_theta_min 1.90
_exptl_absorpt_coefficient_mu 0.374
_exptl_absorpt_correction_T_max 0.9289
_exptl_absorpt_correction_T_min 0.8648
_exptl_absorpt_correction_type multi-scan
_exptl_absorpt_process_details SADABS
_exptl_crystal_colour light_yellow
_exptl_crystal_density_diffrn 1.346
_exptl_crystal_density_method 'not measured'
_exptl_crystal_description Block
_exptl_crystal_F_000 1965
_exptl_crystal_size_max 0.40
_exptl_crystal_size_mid 0.30
_exptl_crystal_size_min 0.20
_refine_diff_density_max 0.235
_refine_diff_density_min -0.281
_refine_diff_density_rms 0.062
_refine_ls_extinction_method none
_refine_ls_goodness_of_fit_ref 1.155
_refine_ls_hydrogen_treatment mixed
_refine_ls_matrix_type full
_refine_ls_number_parameters 131
_refine_ls_number_reflns 1839
_refine_ls_number_restraints 0
_refine_ls_restrained_S_all 1.155
_refine_ls_R_factor_all 0.0456
_refine_ls_R_factor_gt 0.0329
_refine_ls_shift/su_max 0.000
_refine_ls_shift/su_mean 0.000
_refine_ls_structure_factor_coef Fsqd
_refine_ls_weighting_details 'calc w=1/[\s^2^(Fo^2^)+(0.0600P)^2^+0.5000P] where P=(Fo^2^+2Fc^2^)/3'
_refine_ls_weighting_scheme calc
_refine_ls_wR_factor_gt 0.0963
_refine_ls_wR_factor_ref 0.1024
_reflns_number_gt 1537
_reflns_number_total 1839
_reflns_threshold_expression >2sigma(I)
_cod_data_source_file cg401345z_si_002.cif
_cod_data_source_block 5A
_cod_depositor_comments
;
The following automatic conversions were performed:

'_symmetry_cell_setting' value 'Rhombohedral' changed to
'rhombohedral' according to
/usr/data/users/saulius/automatic-downloads/current/ACS/lib/dictionaries/cif_core.dic
dictionary named 'cif_core.dic' version 2.4.2 from
2011-04-26.

'_exptl_absorpt_correction_type' value 'Multi-scan'
changed to 'multi-scan' according to
/usr/data/users/saulius/automatic-downloads/current/ACS/lib/dictionaries/cif_core.dic
dictionary named 'cif_core.dic' version 2.4.2 from 2011-04-26.

Automatic conversion script
Id: cif_fix_values 2281 2013-09-26 08:29:07Z andrius 
;
_cod_original_sg_symbol_H-M R-3
_cod_database_code 4509873

loop_
_symmetry_equiv_pos_as_xyz
'x, y, z'
'-y, x-y, z'
'-x+y, -x, z'
'x+2/3, y+1/3, z+1/3'
'-y+2/3, x-y+1/3, z+1/3'
'-x+y+2/3, -x+1/3, z+1/3'
'x+1/3, y+2/3, z+2/3'
'-y+1/3, x-y+2/3, z+2/3'
'-x+y+1/3, -x+2/3, z+2/3'
'-x, -y, -z'
'y, -x+y, -z'
'x-y, x, -z'
'-x+2/3, -y+1/3, -z+1/3'
'y+2/3, -x+y+1/3, -z+1/3'
'x-y+2/3, x+1/3, -z+1/3'
'-x+1/3, -y+2/3, -z+2/3'
'y+1/3, -x+y+2/3, -z+2/3'
'x-y+1/3, x+2/3, -z+2/3'

loop_
_atom_site_label
_atom_site_type_symbol
_atom_site_fract_x
_atom_site_fract_y
_atom_site_fract_z
_atom_site_U_iso_or_equiv
_atom_site_adp_type
_atom_site_occupancy
_atom_site_symmetry_multiplicity
_atom_site_calc_flag
_atom_site_refinement_flags
Mn1 Mn 0.0000 0.0000 0.0000 0.0293(2) Uani 1 6 d S
Cl1 Cl 0.3333 0.6667 0.11034(2) 0.0376(2) Uani 1 3 d S
O1 O 0.34697(11) 0.32235(10) 0.04980(4) 0.0439(3) Uani 1 1 d .
O2 O 0.15159(13) 0.09596(13) 0.04193(5) 0.0501(4) Uani 1 1 d .
H2 H 0.1426 0.0590 0.0645 0.075 Uiso 1 1 calc R
N1 N 0.3333 0.6667 -0.01746(7) 0.0328(6) Uani 1 3 d S
N2 N 0.33880(16) 0.48729(14) 0.03811(5) 0.0496(5) Uani 1 1 d .
H2A H 0.3486 0.5508 0.0498 0.060 Uiso 1 1 calc R
N3 N 0.39273(15) 0.45608(14) 0.10495(5) 0.0455(4) Uani 1 1 d .
H3 H 0.3979 0.5222 0.1108 0.055 Uiso 1 1 calc R
N4 N 0.48211(16) 0.31616(16) 0.21172(6) 0.0595(5) Uani 1 1 d .
C1 C 0.36228(16) 0.57819(15) -0.03284(5) 0.0397(4) Uani 1 1 d .
H1A H 0.4463 0.6107 -0.0310 0.048 Uiso 1 1 calc R
H1B H 0.3402 0.5613 -0.0634 0.048 Uiso 1 1 calc R
C2 C 0.30265(19) 0.46518(17) -0.00727(6) 0.0471(5) Uani 1 1 d .
H2B H 0.2185 0.4311 -0.0092 0.057 Uiso 1 1 calc R
H2C H 0.3230 0.4100 -0.0196 0.057 Uiso 1 1 calc R
C3 C 0.35786(14) 0.41503(15) 0.06293(6) 0.0353(4) Uani 1 1 d .
C4 C 0.42061(16) 0.40462(16) 0.13910(6) 0.0398(4) Uani 1 1 d .
C5 C 0.4281(2) 0.44950(19) 0.18106(7) 0.0557(6) Uani 1 1 d .
H5 H 0.4125 0.5100 0.1857 0.067 Uiso 1 1 calc R
C6 C 0.4588(2) 0.4035(2) 0.21534(7) 0.0653(7) Uani 1 1 d .
H6 H 0.4637 0.4350 0.2430 0.078 Uiso 1 1 calc R
C7 C 0.47389(18) 0.27407(19) 0.17154(7) 0.0539(5) Uani 1 1 d .
H7 H 0.4900 0.2136 0.1679 0.065 Uiso 1 1 calc R
C8 C 0.44327(17) 0.31327(17) 0.13481(6) 0.0453(5) Uani 1 1 d .
H8 H 0.4379 0.2791 0.1077 0.054 Uiso 1 1 calc R
H2' H 0.200(2) 0.159(2) 0.0388(8) 0.063(8) Uiso 1 1 d .

loop_
_atom_site_aniso_label
_atom_site_aniso_U_11
_atom_site_aniso_U_22
_atom_site_aniso_U_33
_atom_site_aniso_U_23
_atom_site_aniso_U_13
_atom_site_aniso_U_12
Mn1 0.0321(3) 0.0321(3) 0.0238(3) 0.000 0.000 0.01604(13)
Cl1 0.0406(3) 0.0406(3) 0.0316(4) 0.000 0.000 0.02030(15)
O1 0.0458(8) 0.0341(7) 0.0532(8) -0.0030(6) -0.0062(6) 0.0210(6)
O2 0.0475(9) 0.0420(8) 0.0412(8) 0.0066(6) -0.0141(6) 0.0077(7)
N1 0.0361(8) 0.0361(8) 0.0261(12) 0.000 0.000 0.0181(4)
N2 0.0804(12) 0.0435(9) 0.0379(9) -0.0041(7) -0.0113(8) 0.0407(9)
N3 0.0665(11) 0.0437(9) 0.0384(9) -0.0004(7) -0.0063(8) 0.0366(9)
N4 0.0638(12) 0.0554(11) 0.0529(11) 0.0088(9) -0.0156(9) 0.0251(10)
C1 0.0475(11) 0.0454(11) 0.0317(9) -0.0061(8) -0.0041(8) 0.0273(9)
C2 0.0592(13) 0.0401(11) 0.0452(11) -0.0077(8) -0.0149(9) 0.0271(10)
C3 0.0315(9) 0.0330(9) 0.0418(10) 0.0017(8) 0.0002(8) 0.0163(8)
C4 0.0375(10) 0.0393(10) 0.0421(10) 0.0043(8) -0.0011(8) 0.0188(8)
C5 0.0737(15) 0.0527(13) 0.0469(12) -0.0045(9) -0.0140(10) 0.0363(12)
C6 0.0865(18) 0.0620(15) 0.0427(12) -0.0046(10) -0.0171(11) 0.0336(13)
C7 0.0539(13) 0.0537(13) 0.0608(14) 0.0103(11) -0.0053(11) 0.0319(11)
C8 0.0495(11) 0.0516(12) 0.0432(11) 0.0062(9) 0.0023(9) 0.0316(10)

loop_
_atom_type_symbol
_atom_type_description
_atom_type_scat_dispersion_real
_atom_type_scat_dispersion_imag
_atom_type_scat_source
C C 0.0033 0.0016 'International Tables Vol C Tables 4.2.6.8 and 6.1.1.4'
H H 0.0000 0.0000 'International Tables Vol C Tables 4.2.6.8 and 6.1.1.4'
Cl Cl 0.1484 0.1585 'International Tables Vol C Tables 4.2.6.8 and 6.1.1.4'
Mn Mn 0.3368 0.7283 'International Tables Vol C Tables 4.2.6.8 and 6.1.1.4'
N N 0.0061 0.0033 'International Tables Vol C Tables 4.2.6.8 and 6.1.1.4'
O O 0.0106 0.0060 'International Tables Vol C Tables 4.2.6.8 and 6.1.1.4'

loop_
_geom_angle_atom_site_label_1
_geom_angle_atom_site_label_2
_geom_angle_atom_site_label_3
_geom_angle
_geom_angle_site_symmetry_1
_geom_angle_site_symmetry_3
O2 Mn1 O2 180.00(11) 12 3
O2 Mn1 O2 88.71(6) 12 10
O2 Mn1 O2 91.29(6) 3 10
O2 Mn1 O2 91.29(6) 12 .
O2 Mn1 O2 88.71(6) 3 .
O2 Mn1 O2 180.0 10 .
O2 Mn1 O2 88.71(6) 12 11
O2 Mn1 O2 91.29(6) 3 11
O2 Mn1 O2 88.71(6) 10 11
O2 Mn1 O2 91.29(6) . 11
O2 Mn1 O2 91.29(6) 12 2
O2 Mn1 O2 88.71(6) 3 2
O2 Mn1 O2 91.29(6) 10 2
O2 Mn1 O2 88.71(6) . 2
O2 Mn1 O2 180.00(8) 11 2
Mn1 O2 H2 109.5 . .
Mn1 O2 H2' 126.1(18) . .
H2 O2 H2' 123.4 . .
C1 N1 C1 110.34(10) . 3_565
C1 N1 C1 110.34(10) . 2_665
C1 N1 C1 110.34(10) 3_565 2_665
C3 N2 C2 124.07(16) . .
C3 N2 H2A 118.0 . .
C2 N2 H2A 118.0 . .
C3 N3 C4 128.61(16) . .
C3 N3 H3 115.7 . .
C4 N3 H3 115.7 . .
C7 N4 C6 115.48(18) . .
N1 C1 C2 113.79(16) . .
N1 C1 H1A 108.8 . .
C2 C1 H1A 108.8 . .
N1 C1 H1B 108.8 . .
C2 C1 H1B 108.8 . .
H1A C1 H1B 107.7 . .
N2 C2 C1 109.89(15) . .
N2 C2 H2B 109.7 . .
C1 C2 H2B 109.7 . .
N2 C2 H2C 109.7 . .
C1 C2 H2C 109.7 . .
H2B C2 H2C 108.2 . .
O1 C3 N2 123.77(17) . .
O1 C3 N3 123.10(16) . .
N2 C3 N3 113.12(15) . .
C8 C4 N3 125.34(17) . .
C8 C4 C5 117.11(17) . .
N3 C4 C5 117.54(17) . .
C6 C5 C4 119.3(2) . .
C6 C5 H5 120.4 . .
C4 C5 H5 120.4 . .
N4 C6 C5 124.4(2) . .
N4 C6 H6 117.8 . .
C5 C6 H6 117.8 . .
N4 C7 C8 125.0(2) . .
N4 C7 H7 117.5 . .
C8 C7 H7 117.5 . .
C7 C8 C4 118.73(19) . .
C7 C8 H8 120.6 . .
C4 C8 H8 120.6 . .

loop_
_geom_bond_atom_site_label_1
_geom_bond_atom_site_label_2
_geom_bond_distance
_geom_bond_site_symmetry_2
Mn1 O2 2.1721(14) 12
Mn1 O2 2.1721(14) 3
Mn1 O2 2.1721(14) 10
Mn1 O2 2.1721(14) .
Mn1 O2 2.1721(14) 11
Mn1 O2 2.1721(14) 2
O1 C3 1.226(2) .
O2 H2 0.8200 .
O2 H2' 0.76(2) .
N1 C1 1.4757(19) .
N1 C1 1.4758(19) 3_565
N1 C1 1.4758(19) 2_665
N2 C3 1.337(2) .
N2 C2 1.449(2) .
N2 H2A 0.8600 .
N3 C3 1.381(2) .
N3 C4 1.392(2) .
N3 H3 0.8600 .
N4 C7 1.330(3) .
N4 C6 1.338(3) .
C1 C2 1.511(3) .
C1 H1A 0.9700 .
C1 H1B 0.9700 .
C2 H2B 0.9700 .
C2 H2C 0.9700 .
C4 C8 1.386(3) .
C4 C5 1.396(3) .
C5 C6 1.370(3) .
C5 H5 0.9300 .
C6 H6 0.9300 .
C7 C8 1.379(3) .
C7 H7 0.9300 .
C8 H8 0.9300 .

loop_
_geom_hbond_atom_site_label_D
_geom_hbond_atom_site_label_H
_geom_hbond_atom_site_label_A
_geom_hbond_distance_DH
_geom_hbond_distance_HA
_geom_hbond_distance_DA
_geom_hbond_angle_DHA
_geom_hbond_site_symmetry_A
O2 H2' O1 0.76(2) 2.08(3) 2.817(2) 162(2) .
N3 H3 Cl1 0.86 2.45 3.2481(18) 155.3 .
N2 H2A Cl1 0.86 2.47 3.2649(17) 153.6 .
O2 H2 N4 0.82 1.99 2.768(2) 157.9 13

loop_
_geom_torsion_atom_site_label_1
_geom_torsion_atom_site_label_2
_geom_torsion_atom_site_label_3
_geom_torsion_atom_site_label_4
_geom_torsion
_geom_torsion_site_symmetry_1
C1 N1 C1 C2 -77.1(2) 3_565
C1 N1 C1 C2 160.75(15) 2_665
C3 N2 C2 C1 -142.30(19) .
N1 C1 C2 N2 -61.4(2) .
C2 N2 C3 O1 0.2(3) .
C2 N2 C3 N3 179.38(18) .
C4 N3 C3 O1 -0.3(3) .
C4 N3 C3 N2 -179.49(18) .
C3 N3 C4 C8 15.0(3) .
C3 N3 C4 C5 -166.00(19) .
C8 C4 C5 C6 1.0(3) .
N3 C4 C5 C6 -178.1(2) .
C7 N4 C6 C5 0.0(4) .
C4 C5 C6 N4 -0.4(4) .
C6 N4 C7 C8 -0.4(3) .
N4 C7 C8 C4 1.0(3) .
N3 C4 C8 C7 177.70(19) .
C5 C4 C8 C7 -1.3(3) .
